data_8101918
loop_
_publ_author_name
'Zhao, M.-G.'

_publ_section_title
;
Crystal structure of tetraaquabis(4-nitropyridine N-oxide-O)-nickel
(II) dinitrate, [Ni(H~2~O)~4~(ONC~5~H~4~NO~2~)~2~][NO~3~]~2~
;
_journal_issue 1
_journal_name_full 'Zeitschrift f\"ur Kristallographie - New Crystal Structures'
_journal_page_first 61
_journal_page_last 62
_journal_volume 221
_journal_year 2006
_chemical_formula_moiety 'C10 H16 N4 Ni O10, 2(N O3)'
_chemical_formula_structural '[Ni(H2O)4(ONC5H4NO2)2][NO3]2'
_chemical_formula_sum 'C10 H16 N6 Ni O16'
_chemical_formula_weight 535.00
_chemical_name_systematic
; 
tetraaquabis(4-nitropyridine N-oxide-O)nickel(II) dinitrate
;
_space_group_IT_number 14
_symmetry_cell_setting monoclinic
_symmetry_space_group_name_Hall '-P 2ybc'
_symmetry_space_group_name_H-M 'P 1 21/c 1'
_atom_sites_solution_hydrogens geom
_atom_sites_solution_primary direct
_atom_sites_solution_secondary difmap
_audit_creation_method SHELXTL
_cell_angle_alpha 90.00
_cell_angle_beta 102.430(3)
_cell_angle_gamma 90.00
_cell_formula_units_Z 2
_cell_length_a 8.3322(18)
_cell_length_b 11.336(2)
_cell_length_c 11.087(2)
_cell_measurement_reflns_used 2555
_cell_measurement_temperature 298(2)
_cell_measurement_theta_max 27.606
_cell_measurement_theta_min 2.6015
_cell_volume 1022.7(3)
_computing_cell_refinement SMART
_computing_data_collection 'SMART (Bruker, 1997)'
_computing_data_reduction 'SAINT (Bruker, 1997)'
_computing_molecular_graphics SHELXTL
_computing_publication_material SHELXTL
_computing_structure_refinement SHELXTL
_computing_structure_solution 'SHELXTL  (Bruker, 2001)'
_diffrn_ambient_temperature 298(2)
_diffrn_measured_fraction_theta_full 0.986
_diffrn_measured_fraction_theta_max 0.986
_diffrn_measurement_device_type 'Bruker SMART APEX CCD'
_diffrn_measurement_method phi/omega
_diffrn_radiation_monochromator graphite
_diffrn_radiation_source 'fine-focus sealed tube'
_diffrn_radiation_type MoK\a
_diffrn_radiation_wavelength 0.71073
_diffrn_reflns_av_R_equivalents 0.0301
_diffrn_reflns_av_sigmaI/netI 0.0333
_diffrn_reflns_limit_h_max 10
_diffrn_reflns_limit_h_min -5
_diffrn_reflns_limit_k_max 14
_diffrn_reflns_limit_k_min -14
_diffrn_reflns_limit_l_max 12
_diffrn_reflns_limit_l_min -13
_diffrn_reflns_number 5871
_diffrn_reflns_theta_full 27.00
_diffrn_reflns_theta_max 27.00
_diffrn_reflns_theta_min 2.50
_exptl_absorpt_coefficient_mu 1.043
_exptl_absorpt_correction_T_max 0.8186
_exptl_absorpt_correction_T_min 0.7181
_exptl_absorpt_correction_type multi-scan
_exptl_absorpt_process_details 'sadabs (Sheldrick, 1996)'
_exptl_crystal_colour yellow
_exptl_crystal_density_diffrn 1.737
_exptl_crystal_density_method 'not measured'
_exptl_crystal_description prism
_exptl_crystal_F_000 548
_exptl_crystal_size_max 0.34
_exptl_crystal_size_mid 0.23
_exptl_crystal_size_min 0.20
_refine_diff_density_max 0.349
_refine_diff_density_min -0.265
_refine_diff_density_rms 0.058
_refine_ls_extinction_method none
_refine_ls_goodness_of_fit_ref 1.136
_refine_ls_hydrogen_treatment constr
_refine_ls_matrix_type full
_refine_ls_number_parameters 151
_refine_ls_number_reflns 2197
_refine_ls_number_restraints 6
_refine_ls_restrained_S_all 1.136
_refine_ls_R_factor_all 0.0482
_refine_ls_R_factor_gt 0.0422
_refine_ls_shift/su_max 0.001
_refine_ls_shift/su_mean 0.000
_refine_ls_structure_factor_coef Fsqd
_refine_ls_weighting_details 'calc w=1/[\s^2^(Fo^2^)+(0.0367P)^2^+0.4807P] where P=(Fo^2^+2Fc^2^)/3'
_refine_ls_weighting_scheme calc
_refine_ls_wR_factor_gt 0.0924
_refine_ls_wR_factor_ref 0.0953
_reflns_number_gt 1982
_reflns_number_total 2197
_reflns_threshold_expression >2sigma(I)
_cod_data_source_file 1267-1712.cff
_cod_data_source_block 2
_cod_depositor_comments
;
The following automatic conversions were performed:
'_geom_bond_publ_flag' value 'Y' changed to 'y' according to
'/home/saulius/struct/CIF-dictionaries/cif_core.dic' dictionary named
'cif_core.dic' version 2.4.1 from 2010-06-29 (3
times).

'_geom_angle_publ_flag' value 'Y' changed to 'y' according to
'/home/saulius/struct/CIF-dictionaries/cif_core.dic' dictionary named
'cif_core.dic' version 2.4.1 from 2010-06-29 (3 times).

Automatic conversion script
Id: cif_fix_enum 1555 2011-01-17 13:19:09Z saulius 
;
_cod_original_cell_volume 1022.7(4)
_cod_original_sg_symbol_H-M P12(1)/c1
_cod_database_code 8101918

loop_
_symmetry_equiv_pos_as_xyz
'x, y, z'
'-x, y+1/2, -z+1/2'
'-x, -y, -z'
'x, -y-1/2, z-1/2'

loop_
_atom_site_label
_atom_site_type_symbol
_atom_site_fract_x
_atom_site_fract_y
_atom_site_fract_z
_atom_site_U_iso_or_equiv
_atom_site_adp_type
_atom_site_occupancy
_atom_site_symmetry_multiplicity
_atom_site_Wyckoff_symbol
_atom_site_calc_flag
_atom_site_refinement_flags
_atom_site_disorder_assembly
_atom_site_disorder_group
Ni1 Ni 0.5000 0.5000 0.5000 0.03078(14) Uani 1 2 b d S . .
O7 O 0.3255(2) 0.38778(15) 0.54317(16) 0.0423(4) Uani 1 4 e d D . .
H6 H 0.3526 0.3619 0.6206 0.063 Uiso 1 4 e d RD . .
H5 H 0.3140 0.3229 0.4976 0.063 Uiso 1 4 e d RD . .
O3 O 0.6769(2) 0.37656(16) 0.56891(16) 0.0464(5) Uani 1 4 e d . . .
O4 O 0.3966(3) 0.19891(16) 0.28371(18) 0.0589(6) Uani 1 4 e d . . .
N2 N 0.3567(3) 0.12695(18) 0.3572(2) 0.0426(5) Uani 1 4 e d . . .
O8 O 0.5449(2) 0.56512(15) 0.67440(16) 0.0452(5) Uani 1 4 e d D . .
H7 H 0.4975 0.5367 0.7324 0.068 Uiso 1 4 e d RD . .
H8 H 0.5739 0.6385 0.6956 0.068 Uiso 1 4 e d RD . .
N1 N 0.7424(3) 0.30542(18) 0.49904(18) 0.0352(5) Uani 1 4 e d . . .
O5 O 0.3003(3) 0.16135(17) 0.44537(19) 0.0596(6) Uani 1 4 e d . . .
O6 O 0.3738(3) 0.02004(16) 0.3406(2) 0.0589(6) Uani 1 4 e d . . .
C4 C 0.8995(4) 0.2728(3) 0.3492(3) 0.0479(7) Uani 1 4 e d . . .
H2 H 0.9603 0.3019 0.2945 0.057 Uiso 1 4 e calc R . .
C1 C 0.7903(3) 0.1101(2) 0.4426(3) 0.0443(6) Uani 1 4 e d . . .
H3 H 0.7774 0.0292 0.4512 0.053 Uiso 1 4 e calc R . .
N3 N 0.9503(3) 0.0706(3) 0.2858(2) 0.0573(7) Uani 1 4 e d . . .
C3 C 0.8304(3) 0.3476(2) 0.4200(3) 0.0439(6) Uani 1 4 e d . . .
H1 H 0.8443 0.4286 0.4136 0.053 Uiso 1 4 e calc R . .
O2 O 1.0193(3) 0.1119(3) 0.2084(2) 0.0731(7) Uani 1 4 e d . . .
O1 O 0.9380(4) -0.0343(2) 0.3065(3) 0.0870(9) Uani 1 4 e d . . .
C2 C 0.7229(3) 0.1880(2) 0.5110(2) 0.0403(6) Uani 1 4 e d . . .
H4 H 0.6628 0.1601 0.5667 0.048 Uiso 1 4 e calc R . .
C5 C 0.8774(3) 0.1534(2) 0.3606(2) 0.0413(6) Uani 1 4 e d . . .

loop_
_atom_site_aniso_label
_atom_site_aniso_U_11
_atom_site_aniso_U_22
_atom_site_aniso_U_33
_atom_site_aniso_U_23
_atom_site_aniso_U_13
_atom_site_aniso_U_12
Ni1 0.0395(3) 0.0230(2) 0.0316(2) -0.00226(16) 0.01149(18) 0.00097(18)
O7 0.0534(11) 0.0336(9) 0.0434(10) -0.0013(7) 0.0183(9) -0.0048(8)
O3 0.0587(12) 0.0413(10) 0.0412(10) 0.0023(8) 0.0151(9) 0.0198(9)
O4 0.0988(18) 0.0331(10) 0.0496(11) -0.0029(9) 0.0268(12) -0.0166(11)
N2 0.0539(14) 0.0346(11) 0.0408(12) -0.0046(9) 0.0135(10) -0.0052(10)
O8 0.0693(13) 0.0336(9) 0.0363(9) -0.0086(7) 0.0191(9) -0.0098(9)
N1 0.0367(11) 0.0344(10) 0.0355(10) 0.0035(8) 0.0097(9) 0.0054(9)
O5 0.0859(16) 0.0458(11) 0.0557(12) -0.0141(10) 0.0344(12) -0.0057(11)
O6 0.0924(17) 0.0284(9) 0.0676(13) -0.0016(9) 0.0432(13) 0.0017(10)
C4 0.0459(16) 0.0524(16) 0.0503(15) 0.0097(13) 0.0213(13) 0.0020(13)
C1 0.0477(15) 0.0301(12) 0.0547(15) 0.0033(12) 0.0101(13) 0.0046(12)
N3 0.0483(15) 0.0683(18) 0.0516(14) -0.0123(13) 0.0028(13) 0.0193(13)
C3 0.0483(16) 0.0323(12) 0.0546(15) 0.0083(12) 0.0186(13) 0.0013(12)
O2 0.0556(14) 0.110(2) 0.0571(13) -0.0147(13) 0.0204(12) 0.0168(14)
O1 0.107(2) 0.0589(15) 0.098(2) -0.0180(14) 0.0273(17) 0.0324(15)
C2 0.0415(14) 0.0367(13) 0.0449(14) 0.0104(11) 0.0142(12) 0.0013(11)
C5 0.0377(13) 0.0447(14) 0.0411(13) -0.0034(11) 0.0074(11) 0.0112(12)

loop_
_atom_type_symbol
_atom_type_description
_atom_type_scat_dispersion_real
_atom_type_scat_dispersion_imag
_atom_type_scat_source
C C 0.0033 0.0016 'International Tables Vol C Tables 4.2.6.8 and 6.1.1.4'
H H 0.0000 0.0000 'International Tables Vol C Tables 4.2.6.8 and 6.1.1.4'
N N 0.0061 0.0033 'International Tables Vol C Tables 4.2.6.8 and 6.1.1.4'
O O 0.0106 0.0060 'International Tables Vol C Tables 4.2.6.8 and 6.1.1.4'
Ni Ni 0.3393 1.1124 'International Tables Vol C Tables 4.2.6.8 and 6.1.1.4'

loop_
_geom_angle_atom_site_label_1
_geom_angle_atom_site_label_2
_geom_angle_atom_site_label_3
_geom_angle
_geom_angle_site_symmetry_1
_geom_angle_site_symmetry_3
_geom_angle_publ_flag
O8 Ni1 O8 180.0 3_666 . ?
O8 Ni1 O3 94.41(7) 3_666 . ?
O8 Ni1 O3 85.59(7) . . y
O8 Ni1 O3 85.59(7) 3_666 3_666 ?
O8 Ni1 O3 94.41(7) . 3_666 ?
O3 Ni1 O3 180.0 . 3_666 ?
O8 Ni1 O7 90.12(7) 3_666 . ?
O8 Ni1 O7 89.88(7) . . y
O3 Ni1 O7 88.79(8) . . y
O3 Ni1 O7 91.21(8) 3_666 . ?
O8 Ni1 O7 89.88(7) 3_666 3_666 ?
O8 Ni1 O7 90.12(7) . 3_666 ?
O3 Ni1 O7 91.21(8) . 3_666 ?
O3 Ni1 O7 88.79(8) 3_666 3_666 ?
O7 Ni1 O7 180.00(7) . 3_666 ?
Ni1 O7 H6 112.4 . . ?
Ni1 O7 H5 112.0 . . ?
H6 O7 H5 104.5 . . ?
N1 O3 Ni1 123.60(14) . . ?
O5 N2 O6 120.1(2) . . ?
O5 N2 O4 120.7(2) . . ?
O6 N2 O4 119.2(2) . . ?
Ni1 O8 H7 122.7 . . ?
Ni1 O8 H8 125.4 . . ?
H7 O8 H8 106.8 . . ?
O3 N1 C3 121.3(2) . . ?
O3 N1 C2 118.2(2) . . ?
C3 N1 C2 120.5(2) . . ?
C3 C4 C5 118.5(3) . . ?
C3 C4 H2 120.7 . . ?
C5 C4 H2 120.7 . . ?
C2 C1 C5 118.5(2) . . ?
C2 C1 H3 120.7 . . ?
C5 C1 H3 120.7 . . ?
O1 N3 O2 125.2(3) . . ?
O1 N3 C5 117.0(3) . . ?
O2 N3 C5 117.7(3) . . ?
N1 C3 C4 120.7(2) . . ?
N1 C3 H1 119.7 . . ?
C4 C3 H1 119.7 . . ?
N1 C2 C1 120.8(2) . . ?
N1 C2 H4 119.6 . . ?
C1 C2 H4 119.6 . . ?
C1 C5 C4 120.9(2) . . ?
C1 C5 N3 119.2(3) . . ?
C4 C5 N3 119.8(3) . . ?

loop_
_geom_bond_atom_site_label_1
_geom_bond_atom_site_label_2
_geom_bond_distance
_geom_bond_site_symmetry_2
_geom_bond_publ_flag
Ni1 O8 2.0279(17) 3_666 ?
Ni1 O8 2.0279(17) . y
Ni1 O3 2.0567(18) . y
Ni1 O3 2.0567(18) 3_666 ?
Ni1 O7 2.0645(17) . y
Ni1 O7 2.0645(17) 3_666 ?
O7 H6 0.8894 . ?
O7 H5 0.8859 . ?
O3 N1 1.315(3) . ?
O4 N2 1.247(3) . ?
N2 O5 1.236(3) . ?
N2 O6 1.238(3) . ?
O8 H7 0.8850 . ?
O8 H8 0.8839 . ?
N1 C3 1.346(3) . ?
N1 C2 1.351(3) . ?
C4 C3 1.364(4) . ?
C4 C5 1.376(4) . ?
C4 H2 0.9300 . ?
C1 C2 1.362(4) . ?
C1 C5 1.370(4) . ?
C1 H3 0.9300 . ?
N3 O1 1.219(4) . ?
N3 O2 1.224(3) . ?
N3 C5 1.468(3) . ?
C3 H1 0.9300 . ?
C2 H4 0.9300 . ?

loop_
_geom_hbond_atom_site_label_D
_geom_hbond_atom_site_label_H
_geom_hbond_atom_site_label_A
_geom_hbond_distance_DH
_geom_hbond_distance_HA
_geom_hbond_distance_DA
_geom_hbond_angle_DHA
_geom_hbond_site_symmetry_A
O7 H6 O4 0.89 1.90 2.784(3) 176.1 4_566
O7 H6 N2 0.89 2.62 3.439(3) 153.8 4_566
O8 H7 O6 0.88 1.86 2.738(3) 173.0 4_566
O8 H8 O4 0.88 1.87 2.741(3) 169.4 3_666

loop_
_geom_torsion_atom_site_label_1
_geom_torsion_atom_site_label_2
_geom_torsion_atom_site_label_3
_geom_torsion_atom_site_label_4
_geom_torsion
_geom_torsion_site_symmetry_1
_geom_torsion_site_symmetry_2
_geom_torsion_site_symmetry_3
_geom_torsion_site_symmetry_4
_geom_torsion_publ_flag
O8 Ni1 O3 N1 11.93(19) 3_666 . . . ?
O8 Ni1 O3 N1 -168.07(19) . . . . ?
O7 Ni1 O3 N1 101.96(19) . . . . ?
O7 Ni1 O3 N1 -78.04(19) 3_666 . . . ?
Ni1 O3 N1 C3 63.0(3) . . . . ?
Ni1 O3 N1 C2 -118.8(2) . . . . ?
O3 N1 C3 C4 179.1(2) . . . . ?
C2 N1 C3 C4 1.0(4) . . . . ?
C5 C4 C3 N1 -0.1(4) . . . . ?
O3 N1 C2 C1 -178.9(2) . . . . ?
C3 N1 C2 C1 -0.7(4) . . . . ?
C5 C1 C2 N1 -0.4(4) . . . . ?
C2 C1 C5 C4 1.3(4) . . . . ?
C2 C1 C5 N3 -179.8(2) . . . . ?
C3 C4 C5 C1 -1.0(4) . . . . ?
C3 C4 C5 N3 -180.0(3) . . . . ?
O1 N3 C5 C1 -4.6(4) . . . . ?
O2 N3 C5 C1 175.9(2) . . . . ?
O1 N3 C5 C4 174.4(3) . . . . ?
O2 N3 C5 C4 -5.2(4) . . . . ?
